data_4302016
loop_
_publ_author_name
'Edward C. Weintrob'
'Daniel Tofan'
'John E. Bercaw'

_publ_contact_author
;       Michael W. Day
        Beckman Institute
        California Institute of Technology
        Pasadena, CA  91125
        USA
;
_publ_contact_author_email mikeday@caltech.edu
_publ_contact_author_fax '(818) 449 4159'
_publ_contact_author_phone '(818) 395 2734'
_publ_section_title
;
Synthesis and Characterization of Iron Derivatives Having a Pyridine-Linked
Bis(anilide) Pincer Ligand
;
_journal_name_full 'Inorganic Chemistry'
_journal_page_first 3808
_journal_page_last 3813
_journal_paper_doi 10.1021/ic900083s
_journal_volume 48
_journal_year 2009
_chemical_formula_moiety 'C39 H41 Fe N3 O'
_chemical_formula_sum 'C39 H41 Fe N3 O'
_chemical_formula_weight 623.60
_chemical_name_systematic
;
 ?
;
_space_group_IT_number 14
_symmetry_cell_setting monoclinic
_symmetry_space_group_name_Hall '-P 2ybc'
_symmetry_space_group_name_H-M 'P 1 21/c 1'
_atom_sites_solution_hydrogens geom
_atom_sites_solution_primary direct
_atom_sites_solution_secondary difmap
_audit_creation_method SHELXL-97
_cell_angle_alpha 90.00
_cell_angle_beta 98.247(2)
_cell_angle_gamma 90.00
_cell_formula_units_Z 4
_cell_length_a 14.5396(6)
_cell_length_b 13.5644(6)
_cell_length_c 16.6014(7)
_cell_measurement_reflns_used 9851
_cell_measurement_temperature 100(2)
_cell_measurement_theta_max 35.69
_cell_measurement_theta_min 2.48
_cell_volume 3240.3(2)
_computing_cell_refinement 'Bruker SAINT-Plus v7.34A'
_computing_data_collection 'Bruker APEX2 v2.1-0'
_computing_data_reduction 'Bruker SAINT-Plus v7.34A'
_computing_molecular_graphics 'Bruker XP v5.1'
_computing_publication_material 'Bruker XCIF v6.12'
_computing_structure_refinement 'SHELXL-97 (Sheldrick, 2008)'
_computing_structure_solution 'SHELXS-97 (Sheldrick, 2008)'
_diffrn_ambient_temperature 100(2)
_diffrn_measured_fraction_theta_full 0.933
_diffrn_measured_fraction_theta_max 0.933
_diffrn_measurement_device_type 'Bruker KAPPA APEX II'
_diffrn_measurement_method '\w scans; 17 settings'
_diffrn_radiation_monochromator graphite
_diffrn_radiation_source 'fine-focus sealed tube'
_diffrn_radiation_type MoK\a
_diffrn_radiation_wavelength 0.71073
_diffrn_reflns_av_R_equivalents 0.0486
_diffrn_reflns_av_sigmaI/netI 0.0399
_diffrn_reflns_limit_h_max 22
_diffrn_reflns_limit_h_min -24
_diffrn_reflns_limit_k_max 22
_diffrn_reflns_limit_k_min -22
_diffrn_reflns_limit_l_max 27
_diffrn_reflns_limit_l_min -26
_diffrn_reflns_number 97719
_diffrn_reflns_theta_full 36.53
_diffrn_reflns_theta_max 36.53
_diffrn_reflns_theta_min 1.95
_exptl_absorpt_coefficient_mu 0.501
_exptl_absorpt_correction_type none
_exptl_crystal_colour 'Dark red'
_exptl_crystal_density_diffrn 1.278
_exptl_crystal_density_meas 0
_exptl_crystal_density_method 'not measured'
_exptl_crystal_description Block
_exptl_crystal_F_000 1320
_exptl_crystal_size_max 0.26
_exptl_crystal_size_mid 0.25
_exptl_crystal_size_min 0.21
_refine_diff_density_max 2.279
_refine_diff_density_min -1.067
_refine_diff_density_rms 0.073
_refine_ls_extinction_method none
_refine_ls_goodness_of_fit_ref 2.823
_refine_ls_hydrogen_treatment Riding
_refine_ls_matrix_type 'Full matrix'
_refine_ls_number_parameters 403
_refine_ls_number_reflns 14879
_refine_ls_number_restraints 0
_refine_ls_restrained_S_all 2.823
_refine_ls_R_factor_all 0.0792
_refine_ls_R_factor_gt 0.0501
_refine_ls_shift/su_max 0.003
_refine_ls_shift/su_mean 0.000
_refine_ls_structure_factor_coef Fsqd
_refine_ls_weighting_details w=1/s^2^(Fo^2^)
_refine_ls_weighting_scheme sigma
_refine_ls_wR_factor_gt 0.0848
_refine_ls_wR_factor_ref 0.0860
_reflns_number_gt 10317
_reflns_number_total 14879
_reflns_threshold_expression >2sigma(I)
_cod_data_source_file ic900083s_si_002_2.cif
_cod_data_source_block '[2]Fe(THF)'
_cod_depositor_comments
;
The following automatic conversions were performed:
'_symmetry_cell_setting' value 'Monoclinic' changed to 'monoclinic'
according to '/home/saulius/struct/CIF-dictionaries/cif_core.dic'
dictionary named 'cif_core.dic' version 2.4.1 from
2010-06-29.

'_refine_ls_weighting_scheme' value 'Sigma' changed to
'sigma' according to '/home/saulius/struct/CIF-dictionaries/cif_core.dic'
dictionary named 'cif_core.dic' version 2.4.1 from 2010-06-29.

Automatic conversion script
Id: cif_fix_enum 1527 2010-12-29 10:47:43Z saulius 

The following automatic conversions were performed:

'_atom_sites_solution_primary' value 'Direct methods' was changed to
'direct'.

'_atom_sites_solution_secondary' value 'Difference Fourier map' was
changed to 'difmap'.

'_atom_sites_solution_hydrogens' value 'Geometric positions' was
changed to 'geom'.

Automatic conversion script
Id: cif_fix_values 6452 2018-10-05 10:23:21Z andrius 
;
_cod_original_sg_symbol_H-M 'P 21/c'
_cod_database_code 4302016

loop_
_symmetry_equiv_pos_as_xyz
'x, y, z'
'-x, y+1/2, -z+1/2'
'-x, -y, -z'
'x, -y-1/2, z-1/2'

loop_
_atom_site_label
_atom_site_type_symbol
_atom_site_fract_x
_atom_site_fract_y
_atom_site_fract_z
_atom_site_U_iso_or_equiv
_atom_site_adp_type
_atom_site_occupancy
_atom_site_symmetry_multiplicity
_atom_site_calc_flag
_atom_site_refinement_flags
_atom_site_disorder_assembly
_atom_site_disorder_group
Fe1 Fe 0.228104(12) 0.216813(14) 0.851732(11) 0.01948(5) Uani 1 1 d . . .
O1 O 0.20858(6) 0.29103(6) 0.73869(5) 0.0237(2) Uani 1 1 d . . .
N1 N 0.17732(7) 0.08604(8) 0.83163(6) 0.0205(2) Uani 1 1 d . . .
N2 N 0.11603(6) 0.27502(8) 0.89542(6) 0.0174(2) Uani 1 1 d . . .
N3 N 0.31875(6) 0.28471(8) 0.92820(6) 0.0187(2) Uani 1 1 d . . .
C1 C 0.08979(8) 0.08894(9) 0.78458(7) 0.0208(3) Uani 1 1 d . . .
C2 C 0.06405(9) 0.02037(10) 0.72217(8) 0.0249(3) Uani 1 1 d . . .
H2 H 0.1054 -0.0319 0.7145 0.030 Uiso 1 1 calc R . .
C3 C -0.01976(10) 0.02698(11) 0.67164(8) 0.0300(3) Uani 1 1 d . . .
H3 H -0.0356 -0.0213 0.6305 0.036 Uiso 1 1 calc R . .
C4 C -0.08086(9) 0.10267(11) 0.68004(8) 0.0303(3) Uani 1 1 d . . .
H4 H -0.1373 0.1085 0.6436 0.036 Uiso 1 1 calc R . .
C5 C -0.05903(9) 0.16958(10) 0.74183(8) 0.0267(3) Uani 1 1 d . . .
H5 H -0.1014 0.2215 0.7479 0.032 Uiso 1 1 calc R . .
C6 C 0.02442(8) 0.16353(10) 0.79663(8) 0.0206(3) Uani 1 1 d . . .
C7 C 0.03292(8) 0.23013(9) 0.86822(7) 0.0199(3) Uani 1 1 d . . .
C8 C -0.04438(8) 0.24700(10) 0.90646(8) 0.0238(3) Uani 1 1 d . . .
H8 H -0.1022 0.2171 0.8864 0.029 Uiso 1 1 calc R . .
C9 C -0.03649(9) 0.30754(10) 0.97379(8) 0.0260(3) Uani 1 1 d . . .
H9 H -0.0885 0.3178 1.0015 0.031 Uiso 1 1 calc R . .
C10 C 0.04665(8) 0.35300(10) 1.00076(8) 0.0232(3) Uani 1 1 d . . .
H10 H 0.0522 0.3942 1.0475 0.028 Uiso 1 1 calc R . .
C11 C 0.12341(8) 0.33885(9) 0.95962(7) 0.0183(3) Uani 1 1 d . . .
C12 C 0.21006(8) 0.39464(9) 0.98523(7) 0.0186(3) Uani 1 1 d . . .
C13 C 0.20092(9) 0.48378(10) 1.02627(8) 0.0239(3) Uani 1 1 d . . .
H13 H 0.1401 0.5059 1.0315 0.029 Uiso 1 1 calc R . .
C14 C 0.27479(9) 0.54097(10) 1.05934(8) 0.0294(3) Uani 1 1 d . . .
H14 H 0.2651 0.6014 1.0859 0.035 Uiso 1 1 calc R . .
C15 C 0.36368(9) 0.50826(10) 1.05295(8) 0.0292(3) Uani 1 1 d . . .
H15 H 0.4159 0.5453 1.0771 0.035 Uiso 1 1 calc R . .
C16 C 0.37686(9) 0.42308(10) 1.01209(8) 0.0239(3) Uani 1 1 d . . .
H16 H 0.4386 0.4018 1.0096 0.029 Uiso 1 1 calc R . .
C17 C 0.30233(8) 0.36524(9) 0.97340(7) 0.0191(3) Uani 1 1 d . . .
C18 C 0.22257(9) -0.00666(10) 0.84224(8) 0.0228(3) Uani 1 1 d . . .
C19 C 0.18442(9) -0.08290(10) 0.88402(8) 0.0275(3) Uani 1 1 d . . .
C20 C 0.22994(10) -0.17339(11) 0.89327(9) 0.0343(3) Uani 1 1 d . . .
H20 H 0.2027 -0.2253 0.9202 0.041 Uiso 1 1 calc R . .
C21 C 0.31328(10) -0.19049(11) 0.86476(9) 0.0356(4) Uani 1 1 d . . .
C22 C 0.35207(10) -0.11276(11) 0.82739(9) 0.0307(3) Uani 1 1 d . . .
H22 H 0.4107 -0.1222 0.8096 0.037 Uiso 1 1 calc R . .
C23 C 0.30893(9) -0.02145(10) 0.81478(8) 0.0248(3) Uani 1 1 d . . .
C24 C 0.09554(10) -0.06657(11) 0.91914(9) 0.0369(4) Uani 1 1 d . . .
H24A H 0.0426 -0.0693 0.8754 0.055 Uiso 1 1 calc R . .
H24B H 0.0974 -0.0018 0.9455 0.055 Uiso 1 1 calc R . .
H24C H 0.0888 -0.1180 0.9593 0.055 Uiso 1 1 calc R . .
C25 C 0.36155(12) -0.28998(11) 0.87529(11) 0.0491(4) Uani 1 1 d . . .
H25A H 0.3644 -0.3118 0.9319 0.074 Uiso 1 1 calc R . .
H25B H 0.4247 -0.2840 0.8617 0.074 Uiso 1 1 calc R . .
H25C H 0.3267 -0.3383 0.8391 0.074 Uiso 1 1 calc R . .
C26 C 0.35305(9) 0.05879(10) 0.77076(9) 0.0303(3) Uani 1 1 d . . .
H26A H 0.4083 0.0328 0.7505 0.046 Uiso 1 1 calc R . .
H26B H 0.3711 0.1135 0.8082 0.046 Uiso 1 1 calc R . .
H26C H 0.3085 0.0823 0.7249 0.046 Uiso 1 1 calc R . .
C27 C 0.41289(8) 0.25688(10) 0.92213(8) 0.0220(3) Uani 1 1 d . . .
C28 C 0.46073(8) 0.30146(10) 0.86422(8) 0.0253(3) Uani 1 1 d . . .
C29 C 0.54842(9) 0.26470(11) 0.85489(9) 0.0313(3) Uani 1 1 d . . .
H29 H 0.5816 0.2947 0.8161 0.038 Uiso 1 1 calc R . .
C30 C 0.58838(9) 0.18638(11) 0.90012(10) 0.0353(4) Uani 1 1 d . . .
C31 C 0.54057(10) 0.14492(11) 0.95742(10) 0.0348(4) Uani 1 1 d . . .
H31 H 0.5682 0.0920 0.9898 0.042 Uiso 1 1 calc R . .
C32 C 0.45300(9) 0.17824(10) 0.96938(9) 0.0278(3) Uani 1 1 d . . .
C33 C 0.41944(9) 0.38703(11) 0.81299(9) 0.0316(3) Uani 1 1 d . . .
H33A H 0.4667 0.4154 0.7833 0.047 Uiso 1 1 calc R . .
H33B H 0.3980 0.4374 0.8483 0.047 Uiso 1 1 calc R . .
H33C H 0.3668 0.3638 0.7741 0.047 Uiso 1 1 calc R . .
C34 C 0.68388(11) 0.14969(13) 0.88720(12) 0.0571(5) Uani 1 1 d . . .
H34A H 0.7257 0.2060 0.8852 0.086 Uiso 1 1 calc R . .
H34B H 0.6789 0.1132 0.8358 0.086 Uiso 1 1 calc R . .
H34C H 0.7087 0.1062 0.9323 0.086 Uiso 1 1 calc R . .
C35 C 0.40251(10) 0.13124(11) 1.03225(10) 0.0380(4) Uani 1 1 d . . .
H35A H 0.3483 0.0952 1.0051 0.057 Uiso 1 1 calc R . .
H35B H 0.3820 0.1824 1.0674 0.057 Uiso 1 1 calc R . .
H35C H 0.4442 0.0854 1.0653 0.057 Uiso 1 1 calc R . .
C36 C 0.20895(10) 0.25483(11) 0.65696(8) 0.0316(3) Uani 1 1 d . . .
H36A H 0.1728 0.1929 0.6482 0.038 Uiso 1 1 calc R . .
H36B H 0.2733 0.2421 0.6467 0.038 Uiso 1 1 calc R . .
C37 C 0.16399(10) 0.33646(11) 0.60093(8) 0.0329(3) Uani 1 1 d . . .
H37A H 0.1950 0.3432 0.5519 0.039 Uiso 1 1 calc R . .
H37B H 0.0970 0.3235 0.5840 0.039 Uiso 1 1 calc R . .
C38 C 0.17865(10) 0.42741(11) 0.65397(9) 0.0341(3) Uani 1 1 d . . .
H38A H 0.2419 0.4547 0.6547 0.041 Uiso 1 1 calc R . .
H38B H 0.1323 0.4791 0.6356 0.041 Uiso 1 1 calc R . .
C39 C 0.16526(10) 0.38711(10) 0.73584(9) 0.0305(3) Uani 1 1 d . . .
H39A H 0.1957 0.4298 0.7802 0.037 Uiso 1 1 calc R . .
H39B H 0.0984 0.3815 0.7407 0.037 Uiso 1 1 calc R . .

loop_
_atom_site_aniso_label
_atom_site_aniso_U_11
_atom_site_aniso_U_22
_atom_site_aniso_U_33
_atom_site_aniso_U_23
_atom_site_aniso_U_13
_atom_site_aniso_U_12
Fe1 0.01732(8) 0.02124(10) 0.02026(9) -0.00397(8) 0.00396(7) -0.00353(8)
O1 0.0294(5) 0.0220(5) 0.0199(5) -0.0029(4) 0.0043(4) 0.0007(4)
N1 0.0200(5) 0.0194(6) 0.0223(6) -0.0027(4) 0.0035(4) -0.0029(4)
N2 0.0170(4) 0.0193(6) 0.0160(5) 0.0009(4) 0.0025(4) -0.0011(4)
N3 0.0150(4) 0.0181(5) 0.0228(5) -0.0043(5) 0.0015(4) -0.0003(4)
C1 0.0227(6) 0.0218(7) 0.0185(6) 0.0021(5) 0.0051(5) -0.0074(5)
C2 0.0300(7) 0.0238(7) 0.0217(7) -0.0004(6) 0.0068(6) -0.0071(6)
C3 0.0412(8) 0.0299(8) 0.0181(7) -0.0006(6) 0.0021(6) -0.0161(7)
C4 0.0294(7) 0.0370(9) 0.0221(7) 0.0063(6) -0.0048(6) -0.0129(7)
C5 0.0248(6) 0.0295(8) 0.0248(7) 0.0053(6) 0.0002(5) -0.0045(6)
C6 0.0182(6) 0.0238(7) 0.0196(6) 0.0013(5) 0.0020(5) -0.0061(5)
C7 0.0184(5) 0.0212(7) 0.0198(6) 0.0029(5) 0.0020(5) -0.0005(5)
C8 0.0173(6) 0.0263(7) 0.0283(7) 0.0047(6) 0.0052(5) -0.0023(5)
C9 0.0228(6) 0.0258(8) 0.0323(8) 0.0049(6) 0.0137(6) 0.0025(5)
C10 0.0285(7) 0.0222(7) 0.0205(7) 0.0002(5) 0.0094(5) 0.0024(6)
C11 0.0207(6) 0.0179(6) 0.0166(6) 0.0028(5) 0.0040(5) 0.0021(5)
C12 0.0211(6) 0.0190(7) 0.0153(6) 0.0005(5) 0.0019(5) 0.0002(5)
C13 0.0257(6) 0.0229(7) 0.0235(7) -0.0009(6) 0.0049(5) 0.0039(6)
C14 0.0353(7) 0.0226(8) 0.0300(8) -0.0094(6) 0.0036(6) 0.0008(6)
C15 0.0290(7) 0.0258(8) 0.0309(8) -0.0069(6) -0.0020(6) -0.0050(6)
C16 0.0207(6) 0.0242(7) 0.0259(7) -0.0032(6) 0.0004(5) -0.0019(5)
C17 0.0222(6) 0.0179(7) 0.0168(6) 0.0016(5) 0.0019(5) -0.0011(5)
C18 0.0247(6) 0.0210(7) 0.0222(7) -0.0045(5) 0.0017(5) -0.0025(5)
C19 0.0289(7) 0.0249(8) 0.0284(8) 0.0000(6) 0.0029(6) -0.0046(6)
C20 0.0402(8) 0.0242(8) 0.0373(9) 0.0049(7) 0.0021(7) -0.0075(7)
C21 0.0419(8) 0.0257(8) 0.0368(9) -0.0027(7) -0.0021(7) 0.0035(7)
C22 0.0296(7) 0.0287(8) 0.0336(8) -0.0075(6) 0.0043(6) 0.0032(6)
C23 0.0267(6) 0.0251(7) 0.0226(7) -0.0056(6) 0.0035(5) -0.0017(6)
C24 0.0356(8) 0.0383(9) 0.0380(9) 0.0114(7) 0.0096(7) -0.0060(7)
C25 0.0574(10) 0.0278(9) 0.0595(12) 0.0004(8) -0.0006(9) 0.0080(8)
C26 0.0275(7) 0.0295(8) 0.0366(8) -0.0065(7) 0.0134(6) -0.0003(6)
C27 0.0169(6) 0.0222(7) 0.0262(7) -0.0077(6) 0.0013(5) -0.0023(5)
C28 0.0200(6) 0.0272(8) 0.0284(7) -0.0085(6) 0.0025(5) -0.0031(5)
C29 0.0236(6) 0.0377(9) 0.0344(8) -0.0122(7) 0.0099(6) -0.0066(6)
C30 0.0233(7) 0.0329(9) 0.0496(10) -0.0137(7) 0.0053(7) 0.0059(6)
C31 0.0291(7) 0.0269(8) 0.0471(10) -0.0043(7) 0.0014(7) 0.0079(6)
C32 0.0238(6) 0.0251(8) 0.0337(8) -0.0049(6) 0.0015(6) 0.0017(6)
C33 0.0229(6) 0.0384(9) 0.0339(8) 0.0046(7) 0.0059(6) -0.0066(6)
C34 0.0350(9) 0.0522(12) 0.0877(15) -0.0138(11) 0.0214(9) 0.0147(8)
C35 0.0357(8) 0.0337(9) 0.0443(10) 0.0092(7) 0.0046(7) 0.0059(7)
C36 0.0393(8) 0.0362(9) 0.0203(7) -0.0029(6) 0.0073(6) 0.0040(7)
C37 0.0370(8) 0.0377(9) 0.0239(8) 0.0015(7) 0.0044(6) -0.0004(7)
C38 0.0381(8) 0.0277(8) 0.0358(9) 0.0056(7) 0.0034(7) -0.0033(7)
C39 0.0370(8) 0.0257(8) 0.0287(8) -0.0026(6) 0.0039(6) 0.0039(6)

loop_
_atom_type_symbol
_atom_type_description
_atom_type_scat_dispersion_real
_atom_type_scat_dispersion_imag
_atom_type_scat_source
C C 0.0033 0.0016 'International Tables Vol C Tables 4.2.6.8 and 6.1.1.4'
H H 0.0000 0.0000 'International Tables Vol C Tables 4.2.6.8 and 6.1.1.4'
N N 0.0061 0.0033 'International Tables Vol C Tables 4.2.6.8 and 6.1.1.4'
O O 0.0106 0.0060 'International Tables Vol C Tables 4.2.6.8 and 6.1.1.4'
Fe Fe 0.3463 0.8444 'International Tables Vol C Tables 4.2.6.8 and 6.1.1.4'

loop_
_geom_angle_atom_site_label_1
_geom_angle_atom_site_label_2
_geom_angle_atom_site_label_3
_geom_angle
_geom_angle_site_symmetry_1
_geom_angle_site_symmetry_3
_geom_angle_publ_flag
N3 Fe1 N1 139.52(4) . . yes
N3 Fe1 N2 94.97(4) . . yes
N1 Fe1 N2 96.44(4) . . yes
N3 Fe1 O1 110.45(4) . . yes
N1 Fe1 O1 106.54(4) . . yes
N2 Fe1 O1 96.85(4) . . yes
C36 O1 C39 109.65(10) . . ?
C36 O1 Fe1 130.90(8) . . ?
C39 O1 Fe1 117.46(7) . . ?
C1 N1 C18 117.65(10) . . ?
C1 N1 Fe1 111.48(8) . . ?
C18 N1 Fe1 129.32(8) . . ?
C11 N2 C7 120.38(10) . . ?
C11 N2 Fe1 123.15(8) . . ?
C7 N2 Fe1 115.05(8) . . ?
C17 N3 C27 119.46(10) . . ?
C17 N3 Fe1 125.95(8) . . ?
C27 N3 Fe1 113.35(8) . . ?
N1 C1 C2 121.35(12) . . ?
N1 C1 C6 121.06(11) . . ?
C2 C1 C6 117.57(11) . . ?
C3 C2 C1 121.66(13) . . ?
C4 C3 C2 120.85(13) . . ?
C5 C4 C3 119.03(13) . . ?
C4 C5 C6 121.93(13) . . ?
C5 C6 C1 118.76(12) . . ?
C5 C6 C7 116.50(12) . . ?
C1 C6 C7 124.43(11) . . ?
N2 C7 C8 120.67(11) . . ?
N2 C7 C6 120.17(10) . . ?
C8 C7 C6 119.16(11) . . ?
C9 C8 C7 119.39(12) . . ?
C10 C9 C8 119.92(12) . . ?
C9 C10 C11 120.29(12) . . ?
N2 C11 C10 119.20(11) . . ?
N2 C11 C12 121.14(10) . . ?
C10 C11 C12 119.64(11) . . ?
C13 C12 C17 117.37(11) . . ?
C13 C12 C11 116.38(11) . . ?
C17 C12 C11 126.24(11) . . ?
C14 C13 C12 123.88(12) . . ?
C13 C14 C15 118.24(12) . . ?
C16 C15 C14 120.50(12) . . ?
C15 C16 C17 122.76(12) . . ?
N3 C17 C16 120.67(11) . . ?
N3 C17 C12 122.43(11) . . ?
C16 C17 C12 116.89(11) . . ?
C19 C18 C23 119.24(12) . . ?
C19 C18 N1 120.38(11) . . ?
C23 C18 N1 120.30(12) . . ?
C20 C19 C18 119.27(13) . . ?
C20 C19 C24 120.45(13) . . ?
C18 C19 C24 120.28(12) . . ?
C21 C20 C19 122.43(14) . . ?
C20 C21 C22 117.34(14) . . ?
C20 C21 C25 121.52(15) . . ?
C22 C21 C25 121.13(14) . . ?
C21 C22 C23 122.83(13) . . ?
C22 C23 C18 118.77(13) . . ?
C22 C23 C26 120.19(12) . . ?
C18 C23 C26 121.02(12) . . ?
C32 C27 C28 120.32(11) . . ?
C32 C27 N3 119.01(11) . . ?
C28 C27 N3 120.39(12) . . ?
C29 C28 C27 118.17(13) . . ?
C29 C28 C33 120.43(13) . . ?
C27 C28 C33 121.40(11) . . ?
C30 C29 C28 122.26(14) . . ?
C31 C30 C29 118.40(13) . . ?
C31 C30 C34 121.75(15) . . ?
C29 C30 C34 119.83(15) . . ?
C30 C31 C32 121.93(14) . . ?
C31 C32 C27 118.90(13) . . ?
C31 C32 C35 120.65(13) . . ?
C27 C32 C35 120.45(12) . . ?
O1 C36 C37 105.45(11) . . ?
C38 C37 C36 102.94(11) . . ?
C39 C38 C37 101.77(11) . . ?
O1 C39 C38 104.19(11) . . ?

loop_
_geom_bond_atom_site_label_1
_geom_bond_atom_site_label_2
_geom_bond_distance
_geom_bond_site_symmetry_2
_geom_bond_publ_flag
Fe1 N3 1.9278(10) . yes
Fe1 N1 1.9319(10) . yes
Fe1 N2 2.0356(10) . yes
Fe1 O1 2.1126(9) . yes
O1 C36 1.4435(15) . ?
O1 C39 1.4453(15) . ?
N1 C1 1.3950(15) . ?
N1 C18 1.4184(16) . ?
N2 C11 1.3654(15) . ?
N2 C7 1.3706(14) . ?
N3 C17 1.3656(15) . ?
N3 C27 1.4373(15) . ?
C1 C2 1.4027(17) . ?
C1 C6 1.4218(17) . ?
C2 C3 1.3797(18) . ?
C3 C4 1.378(2) . ?
C4 C5 1.3723(19) . ?
C5 C6 1.4106(17) . ?
C6 C7 1.4838(17) . ?
C7 C8 1.3868(17) . ?
C8 C9 1.3786(18) . ?
C9 C10 1.3735(18) . ?
C10 C11 1.4028(16) . ?
C11 C12 1.4788(16) . ?
C12 C13 1.4036(17) . ?
C12 C17 1.4398(16) . ?
C13 C14 1.3738(18) . ?
C14 C15 1.3849(18) . ?
C15 C16 1.3671(18) . ?
C16 C17 1.4151(16) . ?
C18 C19 1.4030(18) . ?
C18 C23 1.4103(17) . ?
C19 C20 1.3926(19) . ?
C19 C24 1.5084(19) . ?
C20 C21 1.382(2) . ?
C21 C22 1.384(2) . ?
C21 C25 1.520(2) . ?
C22 C23 1.3905(19) . ?
C23 C26 1.5049(18) . ?
C27 C32 1.4007(18) . ?
C27 C28 1.4020(18) . ?
C28 C29 1.3982(18) . ?
C28 C33 1.5114(19) . ?
C29 C30 1.380(2) . ?
C30 C31 1.376(2) . ?
C30 C34 1.5190(19) . ?
C31 C32 1.3919(18) . ?
C32 C35 1.502(2) . ?
C36 C37 1.5311(19) . ?
C37 C38 1.513(2) . ?
C38 C39 1.5034(19) . ?
